data_7014059
loop_
_publ_author_name
'Passarelli, Vincenzo'
'Benetollo, Franco'
'Zanella, Pierino'

_publ_section_title
;
 Solution dynamics and molecular structure elucidation of novel
 aluminium derivatives containing diaminodimethylsilane ligands.
;
_journal_issue 9
_journal_name_full 'Dalton transactions (Cambridge, England : 2003)'
_journal_page_first 1424
_journal_page_last 1431
_journal_paper_doi 10.1039/b400661e
_journal_year 2004
_chemical_formula_moiety AlCl~2~[SiMe~2~(NC~4~H~8~)(NCH~2~CH~2~NMe~2~]
_chemical_formula_sum 'C10 H24 Al Cl2 N3 Si'
_chemical_formula_weight 312.29
_chemical_name_systematic
;
?
;
_space_group_IT_number 62
_symmetry_cell_setting orthorhombic
_symmetry_space_group_name_Hall '-P 2ac 2n'
_symmetry_space_group_name_H-M 'P n m a'
_atom_sites_solution_hydrogens geom
_atom_sites_solution_primary direct
_atom_sites_solution_secondary difmap
_audit_creation_method SHELXL-97
_cell_angle_alpha 90.00
_cell_angle_beta 90.00
_cell_angle_gamma 90.00
_cell_formula_units_Z 4
_cell_length_a 14.554(3)
_cell_length_b 11.561(2)
_cell_length_c 9.921(3)
_cell_measurement_temperature 293(2)
_cell_volume 1669.3(7)
_computing_structure_refinement 'SHELXL-97 (Sheldrick, 1997)'
_computing_structure_solution 'SIR-97 (Altomare, 1999)'
_diffrn_ambient_temperature 293(2)
_diffrn_measured_fraction_theta_full 0.869
_diffrn_measured_fraction_theta_max 0.869
_diffrn_measurement_device_type 'Philips PW1100'
_diffrn_measurement_method \Q/2\Q
_diffrn_radiation_monochromator graphite
_diffrn_radiation_source 'fine-focus sealed tube'
_diffrn_radiation_type MoK\a
_diffrn_radiation_wavelength 0.71073
_diffrn_reflns_av_R_equivalents 0.0057
_diffrn_reflns_av_sigmaI/netI 0.0329
_diffrn_reflns_limit_h_max 17
_diffrn_reflns_limit_h_min -16
_diffrn_reflns_limit_k_max 0
_diffrn_reflns_limit_k_min -13
_diffrn_reflns_limit_l_max 11
_diffrn_reflns_limit_l_min 0
_diffrn_reflns_number 1348
_diffrn_reflns_theta_full 24.98
_diffrn_reflns_theta_max 24.98
_diffrn_reflns_theta_min 3.47
_exptl_absorpt_coefficient_mu 0.499
_exptl_absorpt_correction_T_max 0.915
_exptl_absorpt_correction_T_min 0.984
_exptl_absorpt_correction_type '\y scan'
_exptl_crystal_colour colorless
_exptl_crystal_density_diffrn 1.243
_exptl_crystal_density_method 'not measured'
_exptl_crystal_description prism
_exptl_crystal_F_000 664
_exptl_crystal_size_max 0.40
_exptl_crystal_size_mid 0.34
_exptl_crystal_size_min 0.26
_refine_diff_density_max 0.427
_refine_diff_density_min -0.335
_refine_diff_density_rms 0.067
_refine_ls_extinction_method none
_refine_ls_goodness_of_fit_ref 1.238
_refine_ls_hydrogen_treatment mixed
_refine_ls_matrix_type full
_refine_ls_number_parameters 105
_refine_ls_number_reflns 1341
_refine_ls_number_restraints 0
_refine_ls_restrained_S_all 1.238
_refine_ls_R_factor_all 0.0936
_refine_ls_R_factor_gt 0.0913
_refine_ls_shift/su_max 0.001
_refine_ls_shift/su_mean 0.000
_refine_ls_structure_factor_coef Fsqd
_refine_ls_weighting_details 'calc w=1/[\s^2^(Fo^2^)+(0.0376P)^2^+5.1121P] where P=(Fo^2^+2Fc^2^)/3'
_refine_ls_weighting_scheme calc
_refine_ls_wR_factor_gt 0.1975
_refine_ls_wR_factor_ref 0.1993
_reflns_number_gt 1300
_reflns_number_total 1341
_reflns_threshold_expression >2sigma(I)
_cod_data_source_file b400661e.txt
_cod_data_source_block new
_cod_original_sg_symbol_H-M Pnma
_cod_database_code 7014059

loop_
_symmetry_equiv_pos_as_xyz
'x, y, z'
'x, -y+1/2, z'
'-x+1/2, y+1/2, z+1/2'
'x+1/2, y, -z+1/2'
'-x, -y, -z'
'-x, y-1/2, -z'
'x-1/2, -y-1/2, -z-1/2'
'-x-1/2, -y, z-1/2'

loop_
_atom_site_label
_atom_site_type_symbol
_atom_site_fract_x
_atom_site_fract_y
_atom_site_fract_z
_atom_site_U_iso_or_equiv
_atom_site_adp_type
_atom_site_occupancy
_atom_site_symmetry_multiplicity
_atom_site_calc_flag
_atom_site_refinement_flags
_atom_site_disorder_assembly
_atom_site_disorder_group
Al Al 0.15852(15) 0.2500 0.4273(2) 0.0537(6) Uani 1 2 d S . 1
Si Si 0.34746(15) 0.2500 0.4493(2) 0.0676(8) Uani 1 2 d S . 1
N1 N 0.2809(4) 0.2500 0.2961(6) 0.0526(15) Uani 1 2 d S . 1
N2 N 0.2536(5) 0.2500 0.5446(7) 0.077(2) Uani 1 2 d S . 1
N3 N 0.0818(4) 0.2500 0.6104(7) 0.0633(18) Uani 1 2 d S . 1
Cl Cl 0.09375(15) 0.0981(2) 0.3446(2) 0.1231(10) Uani 1 1 d . . 1
C1 C 0.2941(5) 0.1507(6) 0.2027(6) 0.0777(18) Uani 1 1 d . . 1
H1A H 0.2679 0.0806 0.2402 0.093 Uiso 1 1 calc R . 1
H1B H 0.3588 0.1379 0.1850 0.093 Uiso 1 1 calc R . 1
C2 C 0.2443(5) 0.1853(7) 0.0751(7) 0.106(3) Uani 1 1 d . . 1
H2A H 0.2760 0.1557 -0.0037 0.127 Uiso 1 1 calc R . 1
H2B H 0.1820 0.1557 0.0752 0.127 Uiso 1 1 calc R . 1
C3 C 0.2387(7) 0.2078(11) 0.6905(11) 0.073(4) Uani 0.50 1 d P . 1
C5 C -0.0173(8) 0.282(4) 0.6047(14) 0.113(17) Uani 0.50 1 d P . 1
C6 C 0.0863(14) 0.3799(14) 0.6658(19) 0.102(6) Uani 0.50 1 d P . 1
C4 C 0.1340(11) 0.1736(13) 0.6986(13) 0.074(4) Uani 0.50 1 d P . 1
C7 C 0.4200(6) 0.1197(10) 0.4638(10) 0.147(4) Uani 1 1 d . . 1
H7A H 0.4377 0.1089 0.5562 0.176 Uiso 1 1 calc R . 1
H7B H 0.4740 0.1290 0.4093 0.176 Uiso 1 1 calc R . 1
H7C H 0.3861 0.0534 0.4335 0.176 Uiso 1 1 calc R . 1

loop_
_atom_site_aniso_label
_atom_site_aniso_U_11
_atom_site_aniso_U_22
_atom_site_aniso_U_33
_atom_site_aniso_U_23
_atom_site_aniso_U_13
_atom_site_aniso_U_12
Al 0.0470(12) 0.0589(14) 0.0552(13) 0.000 -0.0056(11) 0.000
Si 0.0439(12) 0.098(2) 0.0612(14) 0.000 -0.0030(10) 0.000
N1 0.057(4) 0.052(3) 0.048(3) 0.000 -0.001(3) 0.000
N2 0.050(4) 0.136(7) 0.046(4) 0.000 0.001(3) 0.000
N3 0.055(4) 0.068(4) 0.066(4) 0.000 0.009(3) 0.000
Cl 0.1145(16) 0.145(2) 0.1095(16) -0.0557(15) 0.0234(13) -0.0737(15)
C1 0.074(4) 0.082(4) 0.077(4) -0.021(4) 0.010(3) 0.000(4)
C2 0.089(5) 0.163(8) 0.065(4) -0.027(4) 0.000(4) -0.014(5)
C3 0.050(6) 0.108(12) 0.061(6) 0.002(6) -0.004(5) 0.007(6)
C5 0.049(5) 0.20(5) 0.089(8) -0.009(13) 0.013(6) 0.015(12)
C6 0.140(16) 0.060(10) 0.106(14) -0.020(9) 0.034(12) 0.028(10)
C4 0.094(10) 0.077(10) 0.050(7) 0.026(7) 0.020(7) 0.016(8)
C7 0.130(7) 0.199(11) 0.111(7) 0.008(7) -0.021(6) 0.096(8)

loop_
_atom_type_symbol
_atom_type_description
_atom_type_scat_dispersion_real
_atom_type_scat_dispersion_imag
_atom_type_scat_source
C C 0.0033 0.0016 'International Tables Vol C Tables 4.2.6.8 and 6.1.1.4'
H H 0.0000 0.0000 'International Tables Vol C Tables 4.2.6.8 and 6.1.1.4'
N N 0.0061 0.0033 'International Tables Vol C Tables 4.2.6.8 and 6.1.1.4'
Al Al 0.0645 0.0514 'International Tables Vol C Tables 4.2.6.8 and 6.1.1.4'
Si Si 0.0817 0.0704 'International Tables Vol C Tables 4.2.6.8 and 6.1.1.4'
Cl Cl 0.1484 0.1585 'International Tables Vol C Tables 4.2.6.8 and 6.1.1.4'

loop_
_geom_angle_atom_site_label_1
_geom_angle_atom_site_label_2
_geom_angle_atom_site_label_3
_geom_angle
_geom_angle_site_symmetry_1
_geom_angle_site_symmetry_3
_geom_angle_publ_flag
N2 Al N3 81.5(3) . . ?
N2 Al Cl 125.42(9) . . ?
N3 Al Cl 95.47(14) . . ?
N2 Al Cl 125.42(9) . 2 ?
N3 Al Cl 95.47(14) . 2 ?
Cl Al Cl 109.14(18) . 2 ?
N2 Al N1 76.2(3) . . ?
N3 Al N1 157.7(3) . . ?
Cl Al N1 97.38(13) . . ?
Cl Al N1 97.38(13) 2 . ?
N2 Al Si 35.6(2) . . ?
N3 Al Si 117.0(2) . . ?
Cl Al Si 117.77(9) . . ?
Cl Al Si 117.77(9) 2 . ?
N1 Al Si 40.68(17) . . ?
N2 Si N1 92.2(3) . . ?
N2 Si C7 115.2(3) . 2 ?
N1 Si C7 111.9(3) . 2 ?
N2 Si C7 115.2(3) . . ?
N1 Si C7 111.9(3) . . ?
C7 Si C7 109.4(7) 2 . ?
N2 Si Al 39.2(2) . . ?
N1 Si Al 53.0(2) . . ?
C7 Si Al 125.2(3) 2 . ?
C7 Si Al 125.2(3) . . ?
C1 N1 C1 101.0(7) . 2 ?
C1 N1 Si 117.2(4) . . ?
C1 N1 Si 117.2(4) 2 . ?
C1 N1 Al 118.1(4) . . ?
C1 N1 Al 118.1(4) 2 . ?
Si N1 Al 86.4(3) . . ?
C3 N2 C3 36.9(10) 2 . ?
C3 N2 Si 130.5(6) 2 . ?
C3 N2 Si 130.5(6) . . ?
C3 N2 Al 119.8(6) 2 . ?
C3 N2 Al 119.8(6) . . ?
Si N2 Al 105.2(4) . . ?
C4 N3 C4 74.6(15) 2 . ?
C4 N3 C5 132.6(13) 2 2 ?
C4 N3 C5 112.2(16) . 2 ?
C4 N3 C5 112.2(15) 2 . ?
C4 N3 C5 132.6(13) . . ?
C5 N3 C5 29(3) 2 . ?
C4 N3 C6 37.2(8) 2 . ?
C4 N3 C6 109.9(13) . . ?
C5 N3 C6 106.5(18) 2 . ?
C5 N3 C6 79.7(18) . . ?
C4 N3 C6 109.9(13) 2 2 ?
C4 N3 C6 37.2(8) . 2 ?
C5 N3 C6 79.7(18) 2 2 ?
C5 N3 C6 106.5(18) . 2 ?
C6 N3 C6 139.5(15) . 2 ?
C4 N3 Al 103.8(6) 2 . ?
C4 N3 Al 103.8(6) . . ?
C5 N3 Al 118.3(7) 2 . ?
C5 N3 Al 118.3(7) . . ?
C6 N3 Al 105.7(7) . . ?
C6 N3 Al 105.7(7) 2 . ?
N1 C1 C2 104.8(6) . . ?
C2 C2 C1 105.3(4) 2 . ?
C3 C3 N2 71.6(5) 2 . ?
C3 C3 C4 104.5(7) 2 . ?
N2 C3 C4 105.2(8) . . ?
C5 C5 N3 75.7(17) 2 . ?
C5 C5 C6 124.9(12) 2 . ?
N3 C5 C6 52.6(8) . . ?
C4 C6 N3 63.4(12) 2 . ?
C4 C6 C5 106.1(19) 2 . ?
N3 C6 C5 47.7(12) . . ?
C6 C4 N3 79.4(15) 2 . ?
C6 C4 C3 145.2(19) 2 . ?
N3 C4 C3 108.7(10) . . ?
C6 C4 C4 128.9(15) 2 2 ?
N3 C4 C4 52.7(7) . 2 ?
C3 C4 C4 75.5(7) . 2 ?

loop_
_geom_bond_atom_site_label_1
_geom_bond_atom_site_label_2
_geom_bond_distance
_geom_bond_site_symmetry_2
_geom_bond_publ_flag
Al N2 1.808(7) . ?
Al N3 2.132(7) . ?
Al Cl 2.156(2) . ?
Al Cl 2.156(2) 2 ?
Al N1 2.206(7) . ?
Al Si 2.758(3) . ?
Si N2 1.662(7) . ?
Si N1 1.802(6) . ?
Si C7 1.846(6) 2 ?
Si C7 1.846(6) . ?
N1 C1 1.488(7) . ?
N1 C1 1.488(7) 2 ?
N2 C3 1.542(12) 2 ?
N2 C3 1.542(12) . ?
N3 C4 1.456(14) 2 ?
N3 C4 1.456(14) . ?
N3 C5 1.490(17) 2 ?
N3 C5 1.490(17) . ?
N3 C6 1.600(16) . ?
N3 C6 1.600(16) 2 ?
C1 C2 1.512(9) . ?
C2 C2 1.496(17) 2 ?
C3 C3 0.98(3) 2 ?
C3 C4 1.58(2) . ?
C5 C5 0.73(9) 2 ?
C5 C6 1.98(3) . ?
C6 C4 0.984(19) 2 ?
C4 C6 0.984(19) 2 ?
C4 C4 1.77(3) 2 ?
